data_1502202
loop_
_publ_author_name
'Song, Cheng-Li'
'Ma, Chong-Bo'
'Yang, Feng'
'Zeng, Wei-Jing'
'Zhang, Hao-Li'
'Gong, Xiong'

_publ_section_title
;
 Synthesis of tetrachloro-azapentacene as an ambipolar organic
 semiconductor with high and balanced carrier mobilities.
;
_journal_issue 11
_journal_name_full 'Organic letters'
_journal_page_first 2880
_journal_page_last 2883
_journal_paper_doi 10.1021/ol2008999
_journal_volume 13
_journal_year 2011
_chemical_formula_sum 'C43 H51 Br2 N Si2'
_chemical_formula_weight 797.85
_space_group_IT_number 2
_symmetry_cell_setting triclinic
_symmetry_space_group_name_Hall '-P 1'
_symmetry_space_group_name_H-M 'P -1'
_atom_sites_solution_hydrogens geom
_atom_sites_solution_primary direct
_atom_sites_solution_secondary difmap
_audit_creation_method SHELXL-97
_audit_update_record
;
2011-04-06 # Formatted by publCIF
;
_cell_angle_alpha 78.327(16)
_cell_angle_beta 87.401(17)
_cell_angle_gamma 88.636(14)
_cell_formula_units_Z 2
_cell_length_a 8.054(7)
_cell_length_b 15.351(13)
_cell_length_c 17.569(15)
_cell_measurement_reflns_used 948
_cell_measurement_temperature 296(2)
_cell_measurement_theta_max 17.92
_cell_measurement_theta_min 2.71
_cell_volume 2125(3)
_computing_cell_refinement 'Bruker SAINT'
_computing_data_collection 'Bruker APEX2'
_computing_data_reduction 'Bruker SAINT'
_computing_molecular_graphics 'Bruker SHELXTL'
_computing_publication_material 'Bruker SHELXTL'
_computing_structure_refinement 'SHELXL-97 (Sheldrick, 1997)'
_computing_structure_solution 'SHELXS-97 (Sheldrick, 1990)'
_diffrn_ambient_temperature 296(2)
_diffrn_measured_fraction_theta_full 0.978
_diffrn_measured_fraction_theta_max 0.978
_diffrn_measurement_device_type 'Bruker APEX-II CCD'
_diffrn_measurement_method '\f and \w scans'
_diffrn_radiation_monochromator graphite
_diffrn_radiation_source 'fine-focus sealed tube'
_diffrn_radiation_type MoK\a
_diffrn_radiation_wavelength 0.71073
_diffrn_reflns_av_R_equivalents 0.1901
_diffrn_reflns_av_sigmaI/netI 0.4980
_diffrn_reflns_limit_h_max 9
_diffrn_reflns_limit_h_min -9
_diffrn_reflns_limit_k_max 18
_diffrn_reflns_limit_k_min -16
_diffrn_reflns_limit_l_max 19
_diffrn_reflns_limit_l_min -20
_diffrn_reflns_number 10724
_diffrn_reflns_theta_full 25.09
_diffrn_reflns_theta_max 25.09
_diffrn_reflns_theta_min 1.35
_exptl_absorpt_coefficient_mu 1.992
_exptl_absorpt_correction_T_max 0.7817
_exptl_absorpt_correction_T_min 0.6797
_exptl_absorpt_correction_type multi-scan
_exptl_absorpt_process_details SADABS
_exptl_crystal_colour yellow
_exptl_crystal_density_diffrn 1.247
_exptl_crystal_density_method 'not measured'
_exptl_crystal_description block
_exptl_crystal_F_000 828
_exptl_crystal_size_max 0.21
_exptl_crystal_size_mid 0.18
_exptl_crystal_size_min 0.13
_refine_diff_density_max 1.307
_refine_diff_density_min -0.788
_refine_diff_density_rms 0.109
_refine_ls_extinction_method none
_refine_ls_goodness_of_fit_ref 1.018
_refine_ls_hydrogen_treatment constr
_refine_ls_matrix_type full
_refine_ls_number_parameters 622
_refine_ls_number_reflns 7398
_refine_ls_number_restraints 1722
_refine_ls_restrained_S_all 0.924
_refine_ls_R_factor_all 0.3335
_refine_ls_R_factor_gt 0.0945
_refine_ls_shift/su_max 0.000
_refine_ls_shift/su_mean 0.000
_refine_ls_structure_factor_coef Fsqd
_refine_ls_weighting_details 'calc w=1/[\s^2^(Fo^2^)+(0.0782P)^2^+0.2850P] where P=(Fo^2^+2Fc^2^)/3'
_refine_ls_weighting_scheme calc
_refine_ls_wR_factor_gt 0.1976
_refine_ls_wR_factor_ref 0.2607
_reflns_number_gt 2091
_reflns_number_total 7398
_reflns_threshold_expression >2sigma(I)
_cod_data_source_file ol2008999_si_002.cif
_cod_data_source_block p-1
_cod_original_sg_symbol_H-M P-1
_cod_database_code 1502202

loop_
_symmetry_equiv_pos_as_xyz
'x, y, z'
'-x, -y, -z'

loop_
_atom_site_label
_atom_site_type_symbol
_atom_site_fract_x
_atom_site_fract_y
_atom_site_fract_z
_atom_site_U_iso_or_equiv
_atom_site_adp_type
_atom_site_occupancy
_atom_site_symmetry_multiplicity
_atom_site_calc_flag
_atom_site_refinement_flags
_atom_site_disorder_assembly
_atom_site_disorder_group
Br1 Br 0.44407(15) 0.71939(7) 1.08067(9) 0.0998(6) Uani 1 1 d . . .
Br2 Br 0.51948(16) 0.75289(7) 0.88679(9) 0.1081(6) Uani 1 1 d . . .
C1 C 0.3771(13) 0.6367(7) 1.0230(8) 0.062(3) Uani 1 1 d U . .
C2 C 0.2925(12) 0.5643(7) 1.0601(7) 0.073(3) Uani 1 1 d U . .
H2 H 0.2679 0.5571 1.1132 0.087 Uiso 1 1 calc R . .
C3 C 0.2398(12) 0.4982(6) 1.0193(8) 0.057(3) Uani 1 1 d U . .
C4 C 0.1517(11) 0.4238(6) 1.0566(6) 0.059(3) Uani 1 1 d U . .
H4 H 0.1232 0.4170 1.1093 0.070 Uiso 1 1 calc R . .
C5 C 0.1045(10) 0.3580(6) 1.0161(7) 0.044(3) Uani 1 1 d U . .
C6 C 0.0201(12) 0.2804(7) 1.0558(8) 0.066(3) Uani 1 1 d . . .
C7 C -0.0313(12) 0.2168(5) 1.0114(8) 0.056(3) Uani 1 1 d . . .
C8 C -0.1203(12) 0.1407(7) 1.0486(7) 0.070(3) Uani 1 1 d . . .
H8 H -0.1457 0.1326 1.1017 0.084 Uiso 1 1 calc R . .
C9 C -0.1706(13) 0.0780(7) 1.0086(9) 0.070(4) Uani 1 1 d . . .
C10 C -0.2587(13) 0.0020(7) 1.0453(7) 0.074(4) Uani 1 1 d . . .
H10 H -0.2853 -0.0080 1.0984 0.089 Uiso 1 1 calc R . .
C11 C -0.3036(17) -0.0558(9) 1.0027(12) 0.105(6) Uani 1 1 d . . .
H11 H -0.3569 -0.1079 1.0267 0.127 Uiso 1 1 calc R . .
C12 C -0.2711(18) -0.0385(10) 0.9225(13) 0.122(6) Uani 1 1 d . . .
H12 H -0.3125 -0.0783 0.8948 0.146 Uiso 1 1 calc R . .
C13 C -0.1382(13) 0.0922(7) 0.9273(9) 0.062(3) Uani 1 1 d . . .
C14 C -0.0475(13) 0.1672(7) 0.8881(6) 0.066(3) Uani 1 1 d . . .
H14 H -0.0225 0.1739 0.8350 0.079 Uiso 1 1 calc R . .
C15 C 0.0058(11) 0.2322(6) 0.9281(7) 0.047(3) Uani 1 1 d . . .
C16 C 0.0961(12) 0.3075(6) 0.8901(7) 0.056(3) Uani 1 1 d . . .
C17 C 0.1381(11) 0.3731(6) 0.9332(7) 0.043(3) Uani 1 1 d U . .
C18 C 0.2231(11) 0.4482(6) 0.8961(6) 0.059(3) Uani 1 1 d U . .
H18 H 0.2472 0.4568 0.8429 0.070 Uiso 1 1 calc R . .
C19 C 0.2734(11) 0.5113(6) 0.9371(7) 0.051(3) Uani 1 1 d U . .
C20 C 0.3563(12) 0.5903(7) 0.9003(7) 0.069(3) Uani 1 1 d U . .
H20 H 0.3796 0.6009 0.8469 0.083 Uiso 1 1 calc R . .
C21 C 0.4035(12) 0.6529(6) 0.9437(8) 0.064(3) Uani 1 1 d U . .
C22 C 0.1481(14) 0.3140(6) 0.8091(9) 0.060(3) Uani 1 1 d . . .
C23 C 0.2037(14) 0.3120(7) 0.7464(7) 0.072(4) Uani 1 1 d . A .
C24 C 0.419(3) 0.3931(14) 0.6080(14) 0.110(5) Uani 0.50 1 d PDU A 1
H24 H 0.3300 0.4373 0.5940 0.132 Uiso 0.50 1 calc PR A 1
C25 C 0.518(3) 0.4317(18) 0.6632(13) 0.123(7) Uani 0.50 1 d PDU A 1
H25A H 0.6192 0.3982 0.6733 0.184 Uiso 0.50 1 calc PR A 1
H25B H 0.4541 0.4292 0.7111 0.184 Uiso 0.50 1 calc PR A 1
H25C H 0.5429 0.4925 0.6406 0.184 Uiso 0.50 1 calc PR A 1
C26 C 0.500(4) 0.385(2) 0.5301(14) 0.121(6) Uani 0.50 1 d PDU A 1
H26A H 0.5927 0.4245 0.5185 0.181 Uiso 0.50 1 calc PR A 1
H26B H 0.4204 0.4012 0.4903 0.181 Uiso 0.50 1 calc PR A 1
H26C H 0.5376 0.3251 0.5320 0.181 Uiso 0.50 1 calc PR A 1
C24' C 0.482(3) 0.3706(16) 0.6293(14) 0.111(5) Uani 0.50 1 d PDU A 2
H24' H 0.4197 0.4268 0.6158 0.133 Uiso 0.50 1 calc PR A 2
C25' C 0.581(3) 0.390(2) 0.6944(13) 0.131(7) Uani 0.50 1 d PDU A 2
H25D H 0.6968 0.3944 0.6784 0.197 Uiso 0.50 1 calc PR A 2
H25E H 0.5663 0.3437 0.7394 0.197 Uiso 0.50 1 calc PR A 2
H25F H 0.5433 0.4459 0.7067 0.197 Uiso 0.50 1 calc PR A 2
C26' C 0.575(3) 0.371(2) 0.5523(13) 0.117(7) Uani 0.50 1 d PDU A 2
H26D H 0.6501 0.4198 0.5411 0.176 Uiso 0.50 1 calc PR A 2
H26E H 0.4965 0.3771 0.5118 0.176 Uiso 0.50 1 calc PR A 2
H26F H 0.6360 0.3160 0.5551 0.176 Uiso 0.50 1 calc PR A 2
C27 C 0.376(3) 0.1711(12) 0.6863(14) 0.108(5) Uani 0.50 1 d PDU A 1
H27 H 0.2846 0.1370 0.7164 0.129 Uiso 0.50 1 calc PR A 1
C28 C 0.526(3) 0.168(2) 0.7404(14) 0.127(7) Uani 0.50 1 d PDU A 1
H28A H 0.5893 0.1139 0.7403 0.191 Uiso 0.50 1 calc PR A 1
H28B H 0.4852 0.1688 0.7924 0.191 Uiso 0.50 1 calc PR A 1
H28C H 0.5953 0.2181 0.7215 0.191 Uiso 0.50 1 calc PR A 1
C29 C 0.421(3) 0.1293(19) 0.6155(13) 0.120(7) Uani 0.50 1 d PDU A 1
H29A H 0.4706 0.1733 0.5747 0.180 Uiso 0.50 1 calc PR A 1
H29B H 0.3222 0.1076 0.5975 0.180 Uiso 0.50 1 calc PR A 1
H29C H 0.4982 0.0809 0.6302 0.180 Uiso 0.50 1 calc PR A 1
C27' C 0.441(3) 0.1912(14) 0.6795(14) 0.112(5) Uani 0.50 1 d PDU A 2
H27' H 0.5420 0.2207 0.6895 0.134 Uiso 0.50 1 calc PR A 2
C28' C 0.419(4) 0.1301(18) 0.7594(12) 0.129(8) Uani 0.50 1 d PDU A 2
H28D H 0.3055 0.1117 0.7678 0.193 Uiso 0.50 1 calc PR A 2
H28E H 0.4474 0.1616 0.7989 0.193 Uiso 0.50 1 calc PR A 2
H28F H 0.4904 0.0788 0.7617 0.193 Uiso 0.50 1 calc PR A 2
C29' C 0.513(3) 0.149(2) 0.6149(13) 0.122(6) Uani 0.50 1 d PDU A 2
H29D H 0.6045 0.1834 0.5891 0.183 Uiso 0.50 1 calc PR A 2
H29E H 0.4289 0.1469 0.5782 0.183 Uiso 0.50 1 calc PR A 2
H29F H 0.5508 0.0896 0.6360 0.183 Uiso 0.50 1 calc PR A 2
C30 C 0.126(3) 0.2857(17) 0.5942(16) 0.108(5) Uani 0.50 1 d PDU A 1
H30 H 0.1741 0.2705 0.5462 0.130 Uiso 0.50 1 calc PR A 1
C31 C 0.011(4) 0.2072(15) 0.6334(16) 0.119(7) Uani 0.50 1 d PDU A 1
H31A H -0.0767 0.2292 0.6638 0.179 Uiso 0.50 1 calc PR A 1
H31B H 0.0746 0.1626 0.6666 0.179 Uiso 0.50 1 calc PR A 1
H31C H -0.0368 0.1817 0.5940 0.179 Uiso 0.50 1 calc PR A 1
C32 C 0.020(3) 0.3722(15) 0.5698(18) 0.112(7) Uani 0.50 1 d PDU A 1
H32A H -0.0384 0.3690 0.5241 0.167 Uiso 0.50 1 calc PR A 1
H32B H 0.0917 0.4227 0.5591 0.167 Uiso 0.50 1 calc PR A 1
H32C H -0.0584 0.3780 0.6113 0.167 Uiso 0.50 1 calc PR A 1
C30' C 0.157(3) 0.3009(17) 0.5779(14) 0.108(5) Uani 0.50 1 d PDU A 2
H30' H 0.2196 0.2849 0.5334 0.129 Uiso 0.50 1 calc PR A 2
C31' C 0.008(3) 0.2366(15) 0.5979(17) 0.117(7) Uani 0.50 1 d PDU A 2
H31D H -0.0631 0.2546 0.6375 0.176 Uiso 0.50 1 calc PR A 2
H31E H 0.0486 0.1771 0.6164 0.176 Uiso 0.50 1 calc PR A 2
H31F H -0.0538 0.2383 0.5521 0.176 Uiso 0.50 1 calc PR A 2
C32' C 0.093(3) 0.3986(14) 0.5515(19) 0.116(7) Uani 0.50 1 d PDU A 2
H32D H 0.0041 0.4000 0.5169 0.173 Uiso 0.50 1 calc PR A 2
H32E H 0.1824 0.4348 0.5253 0.173 Uiso 0.50 1 calc PR A 2
H32F H 0.0540 0.4213 0.5963 0.173 Uiso 0.50 1 calc PR A 2
C33 C -0.0042(13) 0.2639(7) 1.1404(9) 0.069(3) Uani 1 1 d U . .
C34 C -0.0191(15) 0.2483(8) 1.2096(8) 0.089(3) Uani 1 1 d U B .
C35 C -0.031(3) 0.3172(12) 1.3607(14) 0.120(4) Uani 0.50 1 d PDU B 1
H35 H -0.0299 0.2972 1.4173 0.144 Uiso 0.50 1 calc PR B 1
C36 C -0.191(3) 0.3700(19) 1.3389(16) 0.137(6) Uani 0.50 1 d PDU B 1
H36A H -0.1986 0.4195 1.3646 0.206 Uiso 0.50 1 calc PR B 1
H36B H -0.2849 0.3322 1.3547 0.206 Uiso 0.50 1 calc PR B 1
H36C H -0.1898 0.3913 1.2836 0.206 Uiso 0.50 1 calc PR B 1
C37 C 0.130(3) 0.3658(18) 1.3308(17) 0.124(7) Uani 0.50 1 d PDU B 1
H37A H 0.1570 0.3578 1.2789 0.186 Uiso 0.50 1 calc PR B 1
H37B H 0.2180 0.3421 1.3642 0.186 Uiso 0.50 1 calc PR B 1
H37C H 0.1148 0.4281 1.3307 0.186 Uiso 0.50 1 calc PR B 1
C35' C 0.061(3) 0.3192(12) 1.3437(16) 0.117(4) Uani 0.50 1 d PDU B 2
H35' H 0.0485 0.3103 1.4005 0.141 Uiso 0.50 1 calc PR B 2
C36' C -0.042(3) 0.4024(18) 1.3081(15) 0.129(7) Uani 0.50 1 d PDU B 2
H36D H 0.0294 0.4530 1.2950 0.193 Uiso 0.50 1 calc PR B 2
H36E H -0.1273 0.4133 1.3452 0.193 Uiso 0.50 1 calc PR B 2
H36F H -0.0921 0.3928 1.2620 0.193 Uiso 0.50 1 calc PR B 2
C37' C 0.250(3) 0.3322(19) 1.3204(17) 0.134(6) Uani 0.50 1 d PDU B 2
H37D H 0.2618 0.3625 1.2670 0.201 Uiso 0.50 1 calc PR B 2
H37E H 0.3048 0.2752 1.3268 0.201 Uiso 0.50 1 calc PR B 2
H37F H 0.2984 0.3670 1.3530 0.201 Uiso 0.50 1 calc PR B 2
C38 C 0.112(3) 0.1203(14) 1.3508(15) 0.119(4) Uani 0.50 1 d PDU B 1
H38 H 0.2245 0.1403 1.3326 0.143 Uiso 0.50 1 calc PR B 1
C39 C 0.118(4) 0.105(2) 1.4390(14) 0.138(6) Uani 0.50 1 d PDU B 1
H39A H 0.0075 0.0927 1.4615 0.206 Uiso 0.50 1 calc PR B 1
H39B H 0.1592 0.1565 1.4538 0.206 Uiso 0.50 1 calc PR B 1
H39C H 0.1892 0.0546 1.4572 0.206 Uiso 0.50 1 calc PR B 1
C40 C 0.090(4) 0.0401(18) 1.3161(15) 0.129(6) Uani 0.50 1 d PDU B 1
H40A H 0.1859 0.0016 1.3254 0.193 Uiso 0.50 1 calc PR B 1
H40B H 0.0774 0.0585 1.2611 0.193 Uiso 0.50 1 calc PR B 1
H40C H -0.0071 0.0089 1.3396 0.193 Uiso 0.50 1 calc PR B 1
C38' C 0.164(3) 0.1442(16) 1.3396(16) 0.120(4) Uani 0.50 1 d PDU B 2
H38' H 0.2533 0.1864 1.3210 0.144 Uiso 0.50 1 calc PR B 2
C39' C 0.213(3) 0.110(2) 1.4235(13) 0.124(7) Uani 0.50 1 d PDU B 2
H39D H 0.1340 0.0672 1.4496 0.186 Uiso 0.50 1 calc PR B 2
H39E H 0.2150 0.1589 1.4500 0.186 Uiso 0.50 1 calc PR B 2
H39F H 0.3216 0.0826 1.4236 0.186 Uiso 0.50 1 calc PR B 2
C40' C 0.198(4) 0.0782(19) 1.2876(13) 0.131(7) Uani 0.50 1 d PDU B 2
H40D H 0.2073 0.0195 1.3189 0.196 Uiso 0.50 1 calc PR B 2
H40E H 0.2992 0.0930 1.2576 0.196 Uiso 0.50 1 calc PR B 2
H40F H 0.1075 0.0802 1.2533 0.196 Uiso 0.50 1 calc PR B 2
C41 C -0.251(2) 0.2030(19) 1.3463(16) 0.123(4) Uani 0.50 1 d PDU B 1
H41 H -0.2998 0.2610 1.3233 0.148 Uiso 0.50 1 calc PR B 1
C42 C -0.303(4) 0.195(2) 1.4311(15) 0.152(7) Uani 0.50 1 d PDU B 1
H42A H -0.3128 0.2529 1.4432 0.228 Uiso 0.50 1 calc PR B 1
H42B H -0.2211 0.1604 1.4627 0.228 Uiso 0.50 1 calc PR B 1
H42C H -0.4083 0.1657 1.4412 0.228 Uiso 0.50 1 calc PR B 1
C43 C -0.346(4) 0.140(2) 1.3066(15) 0.150(7) Uani 0.50 1 d PDU B 1
H43A H -0.3213 0.0797 1.3305 0.225 Uiso 0.50 1 calc PR B 1
H43B H -0.3131 0.1504 1.2524 0.225 Uiso 0.50 1 calc PR B 1
H43C H -0.4634 0.1514 1.3121 0.225 Uiso 0.50 1 calc PR B 1
C41' C -0.221(3) 0.1576(16) 1.3492(15) 0.122(4) Uani 0.50 1 d PDU B 2
H41' H -0.3040 0.2049 1.3345 0.147 Uiso 0.50 1 calc PR B 2
C42' C -0.259(4) 0.1314(19) 1.4344(14) 0.143(7) Uani 0.50 1 d PDU B 2
H42D H -0.3716 0.1483 1.4456 0.215 Uiso 0.50 1 calc PR B 2
H42E H -0.1847 0.1608 1.4617 0.215 Uiso 0.50 1 calc PR B 2
H42F H -0.2456 0.0681 1.4506 0.215 Uiso 0.50 1 calc PR B 2
C43' C -0.273(4) 0.0901(19) 1.3008(14) 0.140(7) Uani 0.50 1 d PDU B 2
H43D H -0.1943 0.0416 1.3061 0.210 Uiso 0.50 1 calc PR B 2
H43E H -0.2772 0.1189 1.2470 0.210 Uiso 0.50 1 calc PR B 2
H43F H -0.3814 0.0677 1.3191 0.210 Uiso 0.50 1 calc PR B 2
N1 N -0.1827(14) 0.0329(7) 0.8806(7) 0.110(4) Uani 1 1 d . . .
Si1 Si 0.3048(5) 0.2917(2) 0.6587(2) 0.0839(11) Uani 1 1 d D . .
Si2 Si -0.0241(5) 0.2189(2) 1.3131(2) 0.0909(12) Uani 1 1 d D . .

loop_
_atom_site_aniso_label
_atom_site_aniso_U_11
_atom_site_aniso_U_22
_atom_site_aniso_U_33
_atom_site_aniso_U_23
_atom_site_aniso_U_13
_atom_site_aniso_U_12
Br1 0.0781(9) 0.0486(7) 0.1913(15) -0.0591(9) -0.0458(9) -0.0018(7)
Br2 0.0816(10) 0.0456(7) 0.1990(17) -0.0245(9) -0.0127(10) -0.0254(7)
C1 0.051(7) 0.030(6) 0.117(10) -0.035(7) -0.040(7) -0.004(5)
C2 0.067(7) 0.043(6) 0.123(10) -0.045(7) -0.043(7) 0.002(6)
C3 0.043(6) 0.025(5) 0.108(9) -0.020(7) -0.023(7) -0.005(5)
C4 0.047(6) 0.045(6) 0.096(8) -0.037(6) -0.021(6) 0.003(5)
C5 0.029(5) 0.023(5) 0.085(9) -0.018(6) -0.010(6) -0.013(4)
C6 0.041(7) 0.039(7) 0.119(12) -0.020(7) -0.021(7) 0.011(6)
C7 0.049(7) 0.013(5) 0.111(11) -0.022(6) -0.008(7) -0.010(5)
C8 0.045(7) 0.040(6) 0.129(11) -0.026(7) -0.011(7) 0.001(6)
C9 0.049(7) 0.038(7) 0.117(12) 0.002(9) -0.010(8) -0.020(6)
C10 0.057(8) 0.044(7) 0.117(11) 0.001(8) -0.013(7) -0.020(6)
C11 0.068(10) 0.036(8) 0.207(18) -0.007(12) -0.021(13) -0.016(7)
C12 0.070(10) 0.062(11) 0.25(2) -0.056(15) -0.024(14) -0.016(8)
C13 0.047(7) 0.029(6) 0.120(11) -0.031(8) -0.021(8) -0.010(5)
C14 0.075(8) 0.046(6) 0.090(9) -0.044(7) -0.009(7) -0.004(6)
C15 0.039(6) 0.036(6) 0.070(9) -0.024(6) -0.001(6) 0.003(5)
C16 0.058(7) 0.026(6) 0.087(10) -0.015(6) -0.014(7) -0.010(5)
C17 0.038(6) 0.024(5) 0.069(8) -0.015(6) -0.004(6) -0.008(5)
C18 0.046(6) 0.047(6) 0.082(8) -0.011(6) -0.003(6) -0.003(5)
C19 0.047(6) 0.026(5) 0.085(9) -0.018(6) -0.007(6) -0.016(5)
C20 0.053(7) 0.058(7) 0.094(9) -0.006(7) -0.008(6) -0.002(6)
C21 0.036(6) 0.035(6) 0.121(10) -0.015(8) -0.011(7) -0.018(5)
C22 0.071(8) 0.032(6) 0.080(11) -0.021(7) 0.008(8) -0.008(6)
C23 0.084(9) 0.061(7) 0.073(10) -0.018(8) 0.015(8) -0.027(7)
C24 0.112(7) 0.111(7) 0.109(7) -0.022(6) -0.001(6) -0.004(6)
C25 0.122(10) 0.122(10) 0.122(10) -0.014(7) -0.006(8) -0.015(8)
C26 0.122(9) 0.118(9) 0.121(9) -0.021(7) 0.000(7) -0.005(7)
C24' 0.112(6) 0.110(6) 0.109(6) -0.024(5) -0.001(5) -0.004(5)
C25' 0.128(9) 0.130(9) 0.134(9) -0.020(6) -0.006(6) -0.006(6)
C26' 0.115(8) 0.118(8) 0.118(8) -0.019(6) -0.003(6) -0.003(6)
C27 0.109(6) 0.109(6) 0.106(6) -0.024(5) -0.006(5) 0.002(5)
C28 0.126(8) 0.126(8) 0.129(8) -0.025(6) -0.008(6) 0.002(6)
C29 0.119(8) 0.116(8) 0.124(8) -0.023(6) -0.003(6) 0.002(6)
C27' 0.115(6) 0.111(6) 0.108(6) -0.023(5) -0.006(5) 0.000(5)
C28' 0.131(9) 0.124(9) 0.128(9) -0.022(6) -0.001(6) 0.000(6)
C29' 0.122(8) 0.118(8) 0.127(8) -0.026(5) -0.002(6) 0.003(6)
C30 0.110(6) 0.107(6) 0.108(6) -0.025(5) -0.003(5) 0.000(5)
C31 0.121(8) 0.119(8) 0.119(9) -0.026(6) -0.009(6) -0.006(6)
C32 0.108(9) 0.113(9) 0.112(9) -0.019(6) -0.006(6) 0.000(6)
C30' 0.111(6) 0.106(6) 0.106(6) -0.024(5) -0.004(5) 0.000(5)
C31' 0.119(8) 0.116(8) 0.117(9) -0.024(6) -0.006(6) -0.002(6)
C32' 0.117(8) 0.113(8) 0.117(8) -0.023(6) -0.005(6) 0.002(6)
C33 0.072(5) 0.055(5) 0.082(6) -0.016(5) -0.012(5) -0.001(4)
C34 0.096(5) 0.083(5) 0.092(5) -0.025(4) -0.009(4) -0.007(4)
C35 0.122(6) 0.118(6) 0.120(6) -0.025(5) -0.008(5) -0.002(5)
C36 0.140(8) 0.135(8) 0.138(8) -0.034(6) -0.003(6) 0.001(6)
C37 0.126(8) 0.124(8) 0.125(8) -0.029(6) -0.009(6) -0.003(6)
C35' 0.121(6) 0.116(6) 0.116(6) -0.025(5) -0.003(5) -0.003(5)
C36' 0.132(8) 0.126(8) 0.130(8) -0.030(6) -0.002(6) -0.001(6)
C37' 0.137(8) 0.133(8) 0.134(8) -0.031(6) -0.009(6) -0.007(6)
C38 0.122(6) 0.118(6) 0.117(6) -0.024(5) -0.007(5) -0.003(5)
C39 0.138(8) 0.137(8) 0.136(8) -0.021(5) -0.010(6) 0.000(6)
C40 0.129(8) 0.127(8) 0.130(8) -0.025(6) -0.004(6) 0.000(6)
C38' 0.123(6) 0.120(6) 0.118(6) -0.024(5) -0.009(5) -0.003(5)
C39' 0.122(8) 0.126(8) 0.123(8) -0.021(6) -0.006(6) -0.003(6)
C40' 0.131(8) 0.127(8) 0.133(8) -0.023(6) -0.001(6) 0.001(6)
C41 0.126(6) 0.122(6) 0.122(6) -0.025(5) -0.002(5) -0.002(5)
C42 0.152(8) 0.151(8) 0.152(8) -0.028(6) -0.004(6) 0.001(6)
C43 0.146(9) 0.148(9) 0.152(8) -0.025(6) -0.007(6) -0.001(6)
C41' 0.126(6) 0.120(6) 0.122(6) -0.027(5) -0.005(5) -0.004(5)
C42' 0.147(9) 0.136(9) 0.147(9) -0.028(7) -0.002(7) -0.004(7)
C43' 0.139(9) 0.135(9) 0.144(9) -0.027(7) 0.003(7) -0.005(7)
N1 0.102(9) 0.057(7) 0.182(12) -0.048(8) -0.025(8) -0.010(7)
Si1 0.101(3) 0.072(2) 0.080(3) -0.018(2) 0.006(2) 0.002(2)
Si2 0.124(3) 0.074(2) 0.076(3) -0.020(2) -0.003(2) 0.001(2)

loop_
_atom_type_symbol
_atom_type_description
_atom_type_scat_dispersion_real
_atom_type_scat_dispersion_imag
_atom_type_scat_source
C C 0.0033 0.0016 'International Tables Vol C Tables 4.2.6.8 and 6.1.1.4'
H H 0.0000 0.0000 'International Tables Vol C Tables 4.2.6.8 and 6.1.1.4'
N N 0.0061 0.0033 'International Tables Vol C Tables 4.2.6.8 and 6.1.1.4'
Br Br -0.2901 2.4595 'International Tables Vol C Tables 4.2.6.8 and 6.1.1.4'
Si Si 0.0817 0.0704 'International Tables Vol C Tables 4.2.6.8 and 6.1.1.4'

loop_
_geom_angle_atom_site_label_1
_geom_angle_atom_site_label_2
_geom_angle_atom_site_label_3
_geom_angle
C2 C1 C21 120.6(11)
C2 C1 Br1 119.0(11)
C21 C1 Br1 120.3(9)
C1 C2 C3 121.5(12)
C1 C2 H2 119.2
C3 C2 H2 119.2
C4 C3 C19 118.9(10)
C4 C3 C2 122.2(12)
C19 C3 C2 118.9(10)
C3 C4 C5 121.5(11)
C3 C4 H4 119.2
C5 C4 H4 119.2
C4 C5 C6 120.7(11)
C4 C5 C17 118.4(9)
C6 C5 C17 120.8(10)
C5 C6 C7 118.7(11)
C5 C6 C33 119.9(11)
C7 C6 C33 121.4(10)
C8 C7 C6 120.1(12)
C8 C7 C15 120.0(11)
C6 C7 C15 119.9(10)
C9 C8 C7 122.1(12)
C9 C8 H8 119.0
C7 C8 H8 119.0
C8 C9 C10 122.3(14)
C8 C9 C13 119.0(11)
C10 C9 C13 118.7(13)
C11 C10 C9 118.9(14)
C11 C10 H10 120.6
C9 C10 H10 120.6
C10 C11 C12 120.5(15)
C10 C11 H11 119.8
C12 C11 H11 119.8
N1 C12 C11 125.5(17)
N1 C12 H12 117.2
C11 C12 H12 117.2
N1 C13 C9 124.0(11)
N1 C13 C14 115.4(13)
C9 C13 C14 120.5(11)
C15 C14 C13 121.3(11)
C15 C14 H14 119.4
C13 C14 H14 119.4
C16 C15 C14 122.2(11)
C16 C15 C7 120.7(11)
C14 C15 C7 117.1(10)
C15 C16 C17 119.2(11)
C15 C16 C22 118.5(10)
C17 C16 C22 122.2(9)
C18 C17 C16 119.7(11)
C18 C17 C5 119.7(10)
C16 C17 C5 120.4(9)
C17 C18 C19 121.3(10)
C17 C18 H18 119.4
C19 C18 H18 119.4
C18 C19 C20 122.5(12)
C18 C19 C3 120.0(9)
C20 C19 C3 117.5(11)
C21 C20 C19 120.8(11)
C21 C20 H20 119.6
C19 C20 H20 119.6
C1 C21 C20 120.6(10)
C1 C21 Br2 123.5(9)
C20 C21 Br2 115.7(10)
C23 C22 C16 172.4(12)
C22 C23 Si1 170.3(11)
C25 C24 C26 118.5(15)
C25 C24 Si1 111.8(17)
C26 C24 Si1 114.1(19)
C25 C24 H24 103.4
C26 C24 H24 103.4
Si1 C24 H24 103.4
C25' C24' C26' 117.2(15)
C25' C24' Si1 116.3(18)
C26' C24' Si1 118.3(19)
C25' C24' H24' 99.6
C26' C24' H24' 99.6
Si1 C24' H24' 99.6
C24' C25' H25D 109.5
C24' C25' H25E 109.5
H25D C25' H25E 109.5
C24' C25' H25F 109.5
H25D C25' H25F 109.5
H25E C25' H25F 109.5
C24' C26' H26D 109.5
C24' C26' H26E 109.5
H26D C26' H26E 109.5
C24' C26' H26F 109.5
H26D C26' H26F 109.5
H26E C26' H26F 109.5
C29 C27 C28 111.6(14)
C29 C27 Si1 113.2(17)
C28 C27 Si1 107.4(16)
C29 C27 H27 108.2
C28 C27 H27 108.2
Si1 C27 H27 108.2
C29' C27' C28' 116.4(15)
C29' C27' Si1 121.0(17)
C28' C27' Si1 117.5(16)
C29' C27' H27' 97.6
C28' C27' H27' 97.6
Si1 C27' H27' 97.6
C27' C28' H28D 109.5
C27' C28' H28E 109.5
H28D C28' H28E 109.5
C27' C28' H28F 109.5
H28D C28' H28F 109.5
H28E C28' H28F 109.5
C27' C29' H29D 109.5
C27' C29' H29E 109.5
H29D C29' H29E 109.5
C27' C29' H29F 109.5
H29D C29' H29F 109.5
H29E C29' H29F 109.5
C32 C30 C31 109.7(14)
C32 C30 Si1 117(2)
C31 C30 Si1 109.3(18)
C32 C30 H30 106.8
C31 C30 H30 106.8
Si1 C30 H30 106.8
C31' C30' C32' 110.3(14)
C31' C30' Si1 113.6(17)
C32' C30' Si1 111.1(19)
C31' C30' H30' 107.2
C32' C30' H30' 107.2
Si1 C30' H30' 107.2
C30' C31' H31D 109.5
C30' C31' H31E 109.5
H31D C31' H31E 109.5
C30' C31' H31F 109.5
H31D C31' H31F 109.5
H31E C31' H31F 109.5
C30' C32' H32D 109.5
C30' C32' H32E 109.5
H32D C32' H32E 109.5
C30' C32' H32F 109.5
H32D C32' H32F 109.5
H32E C32' H32F 109.5
C34 C33 C6 177.5(12)
C33 C34 Si2 174.7(11)
C36 C35 C37 115.2(15)
C36 C35 Si2 108.5(17)
C37 C35 Si2 103.7(16)
C36 C35 H35 109.7
C37 C35 H35 109.7
Si2 C35 H35 109.7
C36' C35' C37' 111.0(15)
C36' C35' Si2 109.1(17)
C37' C35' Si2 112.2(17)
C36' C35' H35' 108.1
C37' C35' H35' 108.1
Si2 C35' H35' 108.1
C35' C36' H36D 109.5
C35' C36' H36E 109.5
H36D C36' H36E 109.5
C35' C36' H36F 109.5
H36D C36' H36F 109.5
H36E C36' H36F 109.5
C35' C37' H37D 109.5
C35' C37' H37E 109.5
H37D C37' H37E 109.5
C35' C37' H37F 109.5
H37D C37' H37F 109.5
H37E C37' H37F 109.5
C40 C38 C39 116.7(16)
C40 C38 Si2 115.9(19)
C39 C38 Si2 110.5(18)
C40 C38 H38 103.9
C39 C38 H38 103.9
Si2 C38 H38 103.9
C40' C38' C39' 113.6(14)
C40' C38' Si2 114.1(17)
C39' C38' Si2 123.0(18)
C40' C38' H38' 100.2
C39' C38' H38' 100.2
Si2 C38' H38' 100.2
C38' C39' H39D 109.5
C38' C39' H39E 109.5
H39D C39' H39E 109.5
C38' C39' H39F 109.5
H39D C39' H39F 109.5
H39E C39' H39F 109.5
C38' C40' H40D 109.5
C38' C40' H40E 109.5
H40D C40' H40E 109.5
C38' C40' H40F 109.5
H40D C40' H40F 109.5
H40E C40' H40F 109.5
C42 C41 C43 112.8(15)
C42 C41 Si2 120(2)
C43 C41 Si2 115.0(18)
C42 C41 H41 101.6
C43 C41 H41 101.6
Si2 C41 H41 101.6
C42' C41' C43' 115.1(15)
C42' C41' Si2 119.6(19)
C43' C41' Si2 115.1(18)
C42' C41' H41' 100.7
C43' C41' H41' 100.7
Si2 C41' H41' 100.7
C41' C42' H42D 109.5
C41' C42' H42E 109.5
H42D C42' H42E 109.5
C41' C42' H42F 109.5
H42D C42' H42F 109.5
H42E C42' H42F 109.5
C41' C43' H43D 109.5
C41' C43' H43E 109.5
H43D C43' H43E 109.5
C41' C43' H43F 109.5
H43D C43' H43F 109.5
H43E C43' H43F 109.5
C12 N1 C13 112.2(13)
C23 Si1 C27' 110.6(8)
C23 Si1 C24 109.8(9)
C27' Si1 C24 112.9(12)
C23 Si1 C30' 112.1(10)
C27' Si1 C30' 118.0(13)
C24 Si1 C30' 92.2(11)
C23 Si1 C24' 109.6(9)
C27' Si1 C24' 94.3(13)
C24 Si1 C24' 21.2(12)
C30' Si1 C24' 110.8(11)
C23 Si1 C30 103.2(10)
C27' Si1 C30 116.0(13)
C24 Si1 C30 103.8(11)
C30' Si1 C30 12.5(14)
C24' Si1 C30 123.1(12)
C23 Si1 C27 103.3(9)
C27' Si1 C27 18.7(12)
C24 Si1 C27 131.0(11)
C30' Si1 C27 107.9(11)
C24' Si1 C27 113.0(11)
C30 Si1 C27 102.6(11)
C34 Si2 C35 113.2(9)
C34 Si2 C38 113.0(9)
C35 Si2 C38 120.3(12)
C34 Si2 C41' 109.6(10)
C35 Si2 C41' 104.6(12)
C38 Si2 C41' 93.3(12)
C34 Si2 C35' 104.1(10)
C35 Si2 C35' 24.3(10)
C38 Si2 C35' 108.4(11)
C41' Si2 C35' 128.3(12)
C34 Si2 C38' 106.3(9)
C35 Si2 C38' 112.8(11)
C38 Si2 C38' 17.2(15)
C41' Si2 C38' 110.4(13)
C35' Si2 C38' 95.9(12)
C34 Si2 C41 106.6(10)
C35 Si2 C41 86.4(11)
C38 Si2 C41 113.7(12)
C41' Si2 C41 22.1(12)
C35' Si2 C41 110.6(11)
C38' Si2 C41 130.4(13)

loop_
_geom_bond_atom_site_label_1
_geom_bond_atom_site_label_2
_geom_bond_distance
Br1 C1 1.879(10)
Br2 C21 1.895(10)
C1 C2 1.350(14)
C1 C21 1.373(13)
C2 C3 1.438(13)
C2 H2 0.9300
C3 C4 1.389(13)
C3 C19 1.432(13)
C4 C5 1.416(12)
C4 H4 0.9300
C5 C6 1.424(13)
C5 C17 1.442(12)
C6 C7 1.445(13)
C6 C33 1.461(14)
C7 C8 1.412(13)
C7 C15 1.453(13)
C8 C9 1.379(15)
C8 H8 0.9300
C9 C10 1.405(14)
C9 C13 1.415(14)
C10 C11 1.337(17)
C10 H10 0.9300
C11 C12 1.393(18)
C11 H11 0.9300
C12 N1 1.383(17)
C12 H12 0.9300
C13 N1 1.405(14)
C13 C14 1.416(14)
C14 C15 1.416(13)
C14 H14 0.9300
C15 C16 1.413(13)
C16 C17 1.432(13)
C16 C22 1.448(15)
C17 C18 1.384(12)
C18 C19 1.395(13)
C18 H18 0.9300
C19 C20 1.421(13)
C20 C21 1.411(14)
C20 H20 0.9300
C22 C23 1.176(13)
C23 Si1 1.790(13)
C24 C25 1.500(16)
C24 C26 1.515(15)
C24 Si1 1.869(15)
C24 H24 0.9800
C25 H25A 0.9600
C25 H25B 0.9600
C25 H25C 0.9600
C26 H26A 0.9600
C26 H26B 0.9600
C26 H26C 0.9600
C24' C25' 1.505(16)
C24' C26' 1.514(15)
C24' Si1 1.882(15)
C24' H24' 0.9800
C25' H25D 0.9600
C25' H25E 0.9600
C25' H25F 0.9600
C26' H26D 0.9600
C26' H26E 0.9600
C26' H26F 0.9600
C27 C29 1.537(16)
C27 C28 1.566(16)
C27 Si1 1.897(15)
C27 H27 0.9800
C28 H28A 0.9600
C28 H28B 0.9600
C28 H28C 0.9600
C29 H29A 0.9600
C29 H29B 0.9600
C29 H29C 0.9600
C27' C29' 1.506(16)
C27' C28' 1.526(16)
C27' Si1 1.857(15)
C27' H27' 0.9800
C28' H28D 0.9600
C28' H28E 0.9600
C28' H28F 0.9600
C29' H29D 0.9600
C29' H29E 0.9600
C29' H29F 0.9600
C30 C32 1.558(16)
C30 C31 1.566(16)
C30 Si1 1.886(16)
C30 H30 0.9800
C31 H31A 0.9600
C31 H31B 0.9600
C31 H31C 0.9600
C32 H32A 0.9600
C32 H32B 0.9600
C32 H32C 0.9600
C30' C31' 1.556(16)
C30' C32' 1.560(16)
C30' Si1 1.874(16)
C30' H30' 0.9800
C31' H31D 0.9600
C31' H31E 0.9600
C31' H31F 0.9600
C32' H32D 0.9600
C32' H32E 0.9600
C32' H32F 0.9600
C33 C34 1.191(13)
C34 Si2 1.782(14)
C35 C36 1.526(16)
C35 C37 1.528(16)
C35 Si2 1.866(16)
C35 H35 0.9800
C36 H36A 0.9600
C36 H36B 0.9600
C36 H36C 0.9600
C37 H37A 0.9600
C37 H37B 0.9600
C37 H37C 0.9600
C35' C36' 1.546(17)
C35' C37' 1.560(17)
C35' Si2 1.884(16)
C35' H35' 0.9800
C36' H36D 0.9600
C36' H36E 0.9600
C36' H36F 0.9600
C37' H37D 0.9600
C37' H37E 0.9600
C37' H37F 0.9600
C38 C40 1.497(16)
C38 C39 1.522(16)
C38 Si2 1.875(15)
C38 H38 0.9800
C39 H39A 0.9600
C39 H39B 0.9600
C39 H39C 0.9600
C40 H40A 0.9600
C40 H40B 0.9600
C40 H40C 0.9600
C38' C40' 1.506(16)
C38' C39' 1.529(16)
C38' Si2 1.894(15)
C38' H38' 0.9800
C39' H39D 0.9600
C39' H39E 0.9600
C39' H39F 0.9600
C40' H40D 0.9600
C40' H40E 0.9600
C40' H40F 0.9600
C41 C42 1.509(16)
C41 C43 1.534(17)
C41 Si2 1.901(15)
C41 H41 0.9800
C42 H42A 0.9600
C42 H42B 0.9600
C42 H42C 0.9600
C43 H43A 0.9600
C43 H43B 0.9600
C43 H43C 0.9600
C41' C42' 1.488(16)
C41' C43' 1.545(16)
C41' Si2 1.881(15)
C41' H41' 0.9800
C42' H42D 0.9600
C42' H42E 0.9600
C42' H42F 0.9600
C43' H43D 0.9600
C43' H43E 0.9600
C43' H43F 0.9600

loop_
_geom_torsion_atom_site_label_1
_geom_torsion_atom_site_label_2
_geom_torsion_atom_site_label_3
_geom_torsion_atom_site_label_4
_geom_torsion
C21 C1 C2 C3 5.4(15)
Br1 C1 C2 C3 -179.2(7)
C1 C2 C3 C4 -179.5(9)
C1 C2 C3 C19 -2.1(14)
C19 C3 C4 C5 4.3(13)
C2 C3 C4 C5 -178.3(8)
C3 C4 C5 C6 177.5(8)
C3 C4 C5 C17 -4.9(13)
C4 C5 C6 C7 177.6(8)
C17 C5 C6 C7 0.1(12)
C4 C5 C6 C33 -6.0(13)
C17 C5 C6 C33 176.5(8)
C5 C6 C7 C8 -177.8(8)
C33 C6 C7 C8 5.8(13)
C5 C6 C7 C15 0.9(12)
C33 C6 C7 C15 -175.5(8)
C6 C7 C8 C9 -179.5(9)
C15 C7 C8 C9 1.7(14)
C7 C8 C9 C10 179.8(9)
C7 C8 C9 C13 -2.7(15)
C8 C9 C10 C11 179.9(11)
C13 C9 C10 C11 2.3(16)
C9 C10 C11 C12 -3(2)
C10 C11 C12 N1 5(2)
C8 C9 C13 N1 179.6(9)
C10 C9 C13 N1 -2.7(16)
C8 C9 C13 C14 3.4(15)
C10 C9 C13 C14 -179.0(9)
N1 C13 C14 C15 -179.8(9)
C9 C13 C14 C15 -3.2(15)
C13 C14 C15 C16 -179.9(9)
C13 C14 C15 C7 2.2(14)
C8 C7 C15 C16 -179.3(8)
C6 C7 C15 C16 1.9(13)
C8 C7 C15 C14 -1.4(13)
C6 C7 C15 C14 179.8(8)
C14 C15 C16 C17 176.6(8)
C7 C15 C16 C17 -5.7(13)
C14 C15 C16 C22 -5.5(14)
C7 C15 C16 C22 172.2(8)
C15 C16 C17 C18 -178.4(8)
C22 C16 C17 C18 3.7(14)
C15 C16 C17 C5 6.6(13)
C22 C16 C17 C5 -171.2(8)
C4 C5 C17 C18 3.6(12)
C6 C5 C17 C18 -178.8(8)
C4 C5 C17 C16 178.5(8)
C6 C5 C17 C16 -3.9(13)
C16 C17 C18 C19 -176.7(8)
C5 C17 C18 C19 -1.8(13)
C17 C18 C19 C20 -178.0(9)
C17 C18 C19 C3 1.1(14)
C4 C3 C19 C18 -2.3(13)
C2 C3 C19 C18 -179.8(8)
C4 C3 C19 C20 176.9(8)
C2 C3 C19 C20 -0.7(13)
C18 C19 C20 C21 179.3(9)
C3 C19 C20 C21 0.2(14)
C2 C1 C21 C20 -5.9(16)
Br1 C1 C21 C20 178.8(7)
C2 C1 C21 Br2 179.6(7)
Br1 C1 C21 Br2 4.3(12)
C19 C20 C21 C1 3.1(15)
C19 C20 C21 Br2 178.0(7)
C15 C16 C22 C23 -74(9)
C17 C16 C22 C23 103(9)
C16 C22 C23 Si1 15(15)
C5 C6 C33 C34 -99(32)
C7 C6 C33 C34 77(32)
C6 C33 C34 Si2 4(43)
C11 C12 N1 C13 -5(2)
C9 C13 N1 C12 3.8(16)
C14 C13 N1 C12 -179.8(10)
C22 C23 Si1 C27' -4(7)
C22 C23 Si1 C24 -130(7)
C22 C23 Si1 C30' 129(7)
C22 C23 Si1 C24' -107(7)
C22 C23 Si1 C30 120(7)
C22 C23 Si1 C27 14(7)
C29' C27' Si1 C23 168(2)
C28' C27' Si1 C23 14(3)
C29' C27' Si1 C24 -69(3)
C28' C27' Si1 C24 137(2)
C29' C27' Si1 C30' 37(3)
C28' C27' Si1 C30' -117(2)
C29' C27' Si1 C24' -80(3)
C28' C27' Si1 C24' 127(3)
C29' C27' Si1 C30 50(3)
C28' C27' Si1 C30 -103(3)
C29' C27' Si1 C27 98(5)
C28' C27' Si1 C27 -56(4)
C25 C24 Si1 C23 46.0(19)
C26 C24 Si1 C23 -176.1(16)
C25 C24 Si1 C27' -78(2)
C26 C24 Si1 C27' 60(2)
C25 C24 Si1 C30' 160.5(19)
C26 C24 Si1 C30' -62(2)
C25 C24 Si1 C24' -47(3)
C26 C24 Si1 C24' 91(4)
C25 C24 Si1 C30 155.8(19)
C26 C24 Si1 C30 -66(2)
C25 C24 Si1 C27 -83(2)
C26 C24 Si1 C27 54(2)
C31' C30' Si1 C23 -57.8(19)
C32' C30' Si1 C23 67.1(19)
C31' C30' Si1 C27' 72(2)
C32' C30' Si1 C27' -162.7(17)
C31' C30' Si1 C24 -170.2(19)
C32' C30' Si1 C24 -45.3(19)
C31' C30' Si1 C24' 179.4(18)
C32' C30' Si1 C24' -56(2)
C31' C30' Si1 C30 -12(6)
C32' C30' Si1 C30 113(8)
C31' C30' Si1 C27 55(2)
C32' C30' Si1 C27 -179.9(18)
C25' C24' Si1 C23 38(2)
C26' C24' Si1 C23 -174.2(18)
C25' C24' Si1 C27' -75(2)
C26' C24' Si1 C27' 72(2)
C25' C24' Si1 C24 133(5)
C26' C24' Si1 C24 -80(4)
C25' C24' Si1 C30' 162(2)
C26' C24' Si1 C30' -50(2)
C25' C24' Si1 C30 160(2)
C26' C24' Si1 C30 -53(3)
C25' C24' Si1 C27 -76(2)
C26' C24' Si1 C27 71(2)
C32 C30 Si1 C23 64(2)
C31 C30 Si1 C23 -60.9(19)
C32 C30 Si1 C27' -174.6(18)
C31 C30 Si1 C27' 60(2)
C32 C30 Si1 C24 -50(2)
C31 C30 Si1 C24 -175.5(18)
C32 C30 Si1 C30' -72(7)
C31 C30 Si1 C30' 162(9)
C32 C30 Si1 C24' -60(2)
C31 C30 Si1 C24' 174.7(17)
C32 C30 Si1 C27 171.4(19)
C31 C30 Si1 C27 46(2)
C29 C27 Si1 C23 163.3(16)
C28 C27 Si1 C23 -73.1(17)
C29 C27 Si1 C27' -81(4)
C28 C27 Si1 C27' 42(3)
C29 C27 Si1 C24 -65(2)
C28 C27 Si1 C24 59(2)
C29 C27 Si1 C30' 44(2)
C28 C27 Si1 C30' 168.0(18)
C29 C27 Si1 C24' -78.4(19)
C28 C27 Si1 C24' 45(2)
C29 C27 Si1 C30 56.2(19)
C28 C27 Si1 C30 179.8(18)
C33 C34 Si2 C35 125(13)
C33 C34 Si2 C38 -16(13)
C33 C34 Si2 C41' -119(13)
C33 C34 Si2 C35' 101(13)
C33 C34 Si2 C38' 0(13)
C33 C34 Si2 C41 -142(13)
C36 C35 Si2 C34 62.1(17)
C37 C35 Si2 C34 -60.9(16)
C36 C35 Si2 C38 -159.9(16)
C37 C35 Si2 C38 77.1(19)
C36 C35 Si2 C41' -57.2(18)
C37 C35 Si2 C41' 179.8(16)
C36 C35 Si2 C35' 134(4)
C37 C35 Si2 C35' 11(3)
C36 C35 Si2 C38' -177.2(16)
C37 C35 Si2 C38' 59.8(19)
C36 C35 Si2 C41 -44.5(17)
C37 C35 Si2 C41 -167.5(17)
C40 C38 Si2 C34 -51(2)
C39 C38 Si2 C34 173.8(17)
C40 C38 Si2 C35 171.4(18)
C39 C38 Si2 C35 36(2)
C40 C38 Si2 C41' 62(2)
C39 C38 Si2 C41' -73(2)
C40 C38 Si2 C35' -165(2)
C39 C38 Si2 C35' 59(2)
C40 C38 Si2 C38' -121(6)
C39 C38 Si2 C38' 104(5)
C40 C38 Si2 C41 71(2)
C39 C38 Si2 C41 -64(2)
C42' C41' Si2 C34 -175.8(19)
C43' C41' Si2 C34 41(2)
C42' C41' Si2 C35 -54(2)
C43' C41' Si2 C35 162(2)
C42' C41' Si2 C38 68(2)
C43' C41' Si2 C38 -75(2)
C42' C41' Si2 C35' -48(3)
C43' C41' Si2 C35' 168.1(18)
C42' C41' Si2 C38' 67(2)
C43' C41' Si2 C38' -76(2)
C42' C41' Si2 C41 -90(4)
C43' C41' Si2 C41 127(5)
C36' C35' Si2 C34 55.4(17)
C37' C35' Si2 C34 -68.1(18)
C36' C35' Si2 C35 -60(3)
C37' C35' Si2 C35 176(4)
C36' C35' Si2 C38 175.9(16)
C37' C35' Si2 C38 52(2)
C36' C35' Si2 C41' -74(2)
C37' C35' Si2 C41' 162.2(17)
C36' C35' Si2 C38' 163.8(17)
C37' C35' Si2 C38' 40.3(19)
C36' C35' Si2 C41 -59(2)
C37' C35' Si2 C41 177.7(17)
C40' C38' Si2 C34 -41(2)
C39' C38' Si2 C34 175(2)
C40' C38' Si2 C35 -165(2)
C39' C38' Si2 C35 50(3)
C40' C38' Si2 C38 75(5)
C39' C38' Si2 C38 -69(5)
C40' C38' Si2 C41' 78(2)
C39' C38' Si2 C41' -66(3)
C40' C38' Si2 C35' -147(2)
C39' C38' Si2 C35' 68(2)
C40' C38' Si2 C41 89(3)
C39' C38' Si2 C41 -55(3)
C42 C41 Si2 C34 -168.3(19)
C43 C41 Si2 C34 52(2)
C42 C41 Si2 C35 -55(2)
C43 C41 Si2 C35 165(2)
C42 C41 Si2 C38 66(2)
C43 C41 Si2 C38 -74(2)
C42 C41 Si2 C41' 90(4)
C43 C41 Si2 C41' -50(3)
C42 C41 Si2 C35' -56(2)
C43 C41 Si2 C35' 164(2)
C42 C41 Si2 C38' 62(3)
C43 C41 Si2 C38' -78(3)
